data_4515950
loop_
_publ_author_name
'Aghazadeh Meshgi, Mohammad'
'Zaitsev, Kirill V.'
'Vener, Mikhail V.'
'Churakov, Andrei V.'
'Baumgartner, Judith'
'Marschner, Christoph'

_publ_section_title
;
 Hypercoordinated Oligosilanes Based on Aminotrisphenols.
;
_journal_issue 8
_journal_name_full 'ACS omega'
_journal_page_first 10317
_journal_page_last 10330
_journal_paper_doi 10.1021/acsomega.8b01402
_journal_volume 3
_journal_year 2018
_chemical_formula_moiety 'C18 H12 Cl N O3 Si'
_chemical_formula_sum 'C18 H12 Cl N O3 Si'
_chemical_formula_weight 353.83
_space_group_IT_number 14
_space_group_name_Hall '-P 2yn'
_space_group_name_H-M_alt 'P 1 21/n 1'
_symmetry_cell_setting monoclinic
_symmetry_space_group_name_Hall '-P 2yn'
_symmetry_space_group_name_H-M 'P 1 21/n 1'
_atom_sites_solution_hydrogens geom
_atom_sites_solution_primary direct
_atom_sites_solution_secondary difmap
_audit_creation_method SHELXL-97
_cell_angle_alpha 90.00
_cell_angle_beta 90.084(2)
_cell_angle_gamma 90.00
_cell_formula_units_Z 4
_cell_length_a 9.2802(14)
_cell_length_b 14.072(2)
_cell_length_c 11.6193(18)
_cell_measurement_reflns_used 5542
_cell_measurement_temperature 183(2)
_cell_measurement_theta_max 30.443
_cell_measurement_theta_min 2.629
_cell_volume 1517.4(4)
_computing_cell_refinement 'SAINT (Bruker, 2008)'
_computing_data_collection '<i>APEX2</i> (Bruker, 2008)'
_computing_data_reduction 'SAINT (Bruker, 2008)'
_computing_molecular_graphics 'SHELXTL (Sheldrick, 2008)'
_computing_publication_material 'SHELXTL (Sheldrick, 2008)'
_computing_structure_refinement 'SHELXTL (Sheldrick, 2008)'
_computing_structure_solution 'SHELXTL (Sheldrick, 2008)'
_diffrn_ambient_temperature 183(2)
_diffrn_measured_fraction_theta_full 0.996
_diffrn_measured_fraction_theta_max 0.996
_diffrn_measurement_device_type 'Bruker SMART APEX II'
_diffrn_measurement_method \w
_diffrn_radiation_monochromator graphite
_diffrn_radiation_source 'fine-focus sealed tube'
_diffrn_radiation_type MoK\a
_diffrn_radiation_wavelength 0.71073
_diffrn_reflns_av_R_equivalents 0.0273
_diffrn_reflns_av_sigmaI/netI 0.0239
_diffrn_reflns_limit_h_max 11
_diffrn_reflns_limit_h_min -11
_diffrn_reflns_limit_k_max 17
_diffrn_reflns_limit_k_min -17
_diffrn_reflns_limit_l_max 14
_diffrn_reflns_limit_l_min -14
_diffrn_reflns_number 11824
_diffrn_reflns_theta_full 26.00
_diffrn_reflns_theta_max 26.00
_diffrn_reflns_theta_min 1.45
_diffrn_standards_decay_% 0
_diffrn_standards_interval_time 0
_diffrn_standards_number 0
_exptl_absorpt_coefficient_mu 0.348
_exptl_absorpt_correction_T_max 0.9497
_exptl_absorpt_correction_T_min 0.8879
_exptl_absorpt_correction_type multi-scan
_exptl_absorpt_process_details 'SADABS (Bruker, 2008)'
_exptl_crystal_colour colourless
_exptl_crystal_density_diffrn 1.549
_exptl_crystal_density_method 'not measured'
_exptl_crystal_description block
_exptl_crystal_F_000 728
_exptl_crystal_size_max 0.35
_exptl_crystal_size_mid 0.35
_exptl_crystal_size_min 0.15
_refine_diff_density_max 1.066
_refine_diff_density_min -0.264
_refine_diff_density_rms 0.066
_refine_ls_extinction_method none
_refine_ls_goodness_of_fit_ref 1.044
_refine_ls_hydrogen_treatment constr
_refine_ls_matrix_type full
_refine_ls_number_parameters 218
_refine_ls_number_reflns 2982
_refine_ls_number_restraints 0
_refine_ls_restrained_S_all 1.044
_refine_ls_R_factor_all 0.0404
_refine_ls_R_factor_gt 0.0385
_refine_ls_shift/su_max 0.001
_refine_ls_shift/su_mean 0.000
_refine_ls_structure_factor_coef Fsqd
_refine_ls_weighting_details 'calc w=1/[\s^2^(Fo^2^)+(0.0714P)^2^+0.4407P] where P=(Fo^2^+2Fc^2^)/3'
_refine_ls_weighting_scheme calc
_refine_ls_wR_factor_gt 0.1008
_refine_ls_wR_factor_ref 0.1023
_reflns_number_gt 2849
_reflns_number_total 2982
_reflns_threshold_expression I>2\s(I)
_cod_data_source_file ao8b01402_si_002.cif
_cod_data_source_block a
_cod_original_sg_symbol_H-M 'P 21/n'
_cod_database_code 4515950

loop_
_symmetry_equiv_pos_as_xyz
'x, y, z'
'-x+1/2, y+1/2, -z+1/2'
'-x, -y, -z'
'x-1/2, -y-1/2, z-1/2'

loop_
_atom_site_label
_atom_site_type_symbol
_atom_site_fract_x
_atom_site_fract_y
_atom_site_fract_z
_atom_site_U_iso_or_equiv
_atom_site_adp_type
_atom_site_occupancy
_atom_site_symmetry_multiplicity
_atom_site_calc_flag
_atom_site_refinement_flags
Si1 Si 0.04221(6) 0.64490(4) 0.24549(6) 0.01992(16) Uani 1 1 d .
Cl1 Cl -0.10944(6) 0.75284(4) 0.24414(6) 0.03056(16) Uani 1 1 d .
N1 N 0.20656(19) 0.53100(11) 0.24699(16) 0.0192(4) Uani 1 1 d .
O1 O -0.05800(18) 0.56333(11) 0.18162(15) 0.0242(3) Uani 1 1 d .
O2 O 0.06383(19) 0.64074(11) 0.38677(14) 0.0273(4) Uani 1 1 d .
O3 O 0.16446(17) 0.70253(11) 0.16951(14) 0.0239(3) Uani 1 1 d .
C11 C -0.0060(2) 0.47419(14) 0.1580(2) 0.0211(5) Uani 1 1 d .
C12 C 0.1355(3) 0.45267(15) 0.18788(18) 0.0203(4) Uani 1 1 d .
C13 C 0.1929(3) 0.36463(15) 0.1624(2) 0.0267(5) Uani 1 1 d .
H13 H 0.2905 0.3507 0.1806 0.032 Uiso 1 1 calc R
C14 C 0.1066(3) 0.29682(16) 0.1098(2) 0.0307(6) Uani 1 1 d .
H14 H 0.1451 0.2361 0.0918 0.037 Uiso 1 1 calc R
C15 C -0.0360(3) 0.31744(16) 0.0834(2) 0.0294(5) Uani 1 1 d .
H15 H -0.0950 0.2701 0.0492 0.035 Uiso 1 1 calc R
C16 C -0.0933(3) 0.40706(16) 0.1068(2) 0.0264(5) Uani 1 1 d .
H16 H -0.1905 0.4215 0.0879 0.032 Uiso 1 1 calc R
C21 C 0.1530(2) 0.57609(15) 0.43839(19) 0.0224(5) Uani 1 1 d .
C22 C 0.2324(2) 0.51471(15) 0.36983(18) 0.0204(5) Uani 1 1 d .
C23 C 0.3237(3) 0.44763(16) 0.4193(2) 0.0255(5) Uani 1 1 d .
H23 H 0.3769 0.4050 0.3723 0.031 Uiso 1 1 calc R
C24 C 0.3357(3) 0.44401(17) 0.5379(2) 0.0283(5) Uani 1 1 d .
H24 H 0.3978 0.3986 0.5728 0.034 Uiso 1 1 calc R
C25 C 0.2580(3) 0.50604(19) 0.6060(2) 0.0291(5) Uani 1 1 d .
H25 H 0.2680 0.5033 0.6873 0.035 Uiso 1 1 calc R
C26 C 0.1650(3) 0.57266(17) 0.5569(2) 0.0277(5) Uani 1 1 d .
H26 H 0.1111 0.6148 0.6040 0.033 Uiso 1 1 calc R
C31 C 0.2978(3) 0.66402(16) 0.14670(19) 0.0217(4) Uani 1 1 d .
C32 C 0.3282(2) 0.57386(16) 0.18594(19) 0.0207(5) Uani 1 1 d .
C33 C 0.4625(3) 0.53347(16) 0.1679(2) 0.0271(5) Uani 1 1 d .
H33 H 0.4835 0.4715 0.1955 0.033 Uiso 1 1 calc R
C34 C 0.5649(3) 0.58499(18) 0.1090(2) 0.0308(5) Uani 1 1 d .
H34 H 0.6582 0.5589 0.0971 0.037 Uiso 1 1 calc R
C35 C 0.5322(3) 0.67519(17) 0.0669(2) 0.0290(5) Uani 1 1 d .
H35 H 0.6030 0.7097 0.0253 0.035 Uiso 1 1 calc R
C36 C 0.3975(3) 0.71519(16) 0.0849(2) 0.0264(5) Uani 1 1 d .
H36 H 0.3747 0.7763 0.0553 0.032 Uiso 1 1 calc R

loop_
_atom_site_aniso_label
_atom_site_aniso_U_11
_atom_site_aniso_U_22
_atom_site_aniso_U_33
_atom_site_aniso_U_23
_atom_site_aniso_U_13
_atom_site_aniso_U_12
Si1 0.0197(3) 0.0176(3) 0.0224(3) -0.0010(2) 0.0000(3) 0.0019(2)
Cl1 0.0270(3) 0.0253(3) 0.0393(3) -0.0025(2) 0.0003(3) 0.0092(2)
N1 0.0210(9) 0.0176(8) 0.0191(8) -0.0007(7) 0.0011(8) -0.0008(7)
O1 0.0201(8) 0.0203(7) 0.0322(8) -0.0026(6) -0.0010(7) 0.0034(6)
O2 0.0299(9) 0.0288(8) 0.0231(8) -0.0042(7) 0.0005(7) 0.0086(7)
O3 0.0214(8) 0.0193(7) 0.0310(8) 0.0029(6) 0.0010(7) 0.0037(6)
C11 0.0245(12) 0.0177(10) 0.0212(10) 0.0005(8) 0.0017(9) -0.0011(9)
C12 0.0247(11) 0.0200(10) 0.0162(10) 0.0016(8) 0.0006(9) -0.0038(9)
C13 0.0283(12) 0.0243(11) 0.0274(11) -0.0017(9) -0.0009(10) 0.0031(10)
C14 0.0435(15) 0.0194(11) 0.0294(11) -0.0023(9) -0.0027(11) 0.0043(10)
C15 0.0410(14) 0.0202(11) 0.0272(12) -0.0028(9) -0.0068(11) -0.0053(10)
C16 0.0256(12) 0.0252(11) 0.0283(11) 0.0008(9) -0.0035(10) -0.0018(10)
C21 0.0229(11) 0.0205(10) 0.0239(11) 0.0012(8) -0.0004(9) -0.0031(8)
C22 0.0226(11) 0.0206(10) 0.0181(10) 0.0021(8) -0.0003(9) -0.0073(9)
C23 0.0257(12) 0.0214(10) 0.0293(12) -0.0011(9) -0.0008(10) -0.0017(9)
C24 0.0303(13) 0.0255(12) 0.0292(12) 0.0089(9) -0.0067(10) -0.0034(9)
C25 0.0286(13) 0.0377(13) 0.0210(11) 0.0061(10) -0.0024(10) -0.0079(11)
C26 0.0293(13) 0.0296(12) 0.0243(12) -0.0017(9) 0.0000(10) -0.0045(10)
C31 0.0198(11) 0.0251(11) 0.0202(10) -0.0031(8) -0.0004(9) 0.0006(9)
C32 0.0202(11) 0.0229(11) 0.0190(10) 0.0001(8) 0.0006(9) -0.0032(8)
C33 0.0262(12) 0.0246(11) 0.0306(12) 0.0061(9) 0.0003(11) 0.0039(9)
C34 0.0209(11) 0.0334(13) 0.0382(13) 0.0032(10) 0.0076(11) 0.0048(10)
C35 0.0285(12) 0.0283(12) 0.0305(12) 0.0038(10) 0.0095(11) -0.0046(10)
C36 0.0272(12) 0.0246(11) 0.0274(11) 0.0028(9) 0.0027(10) -0.0004(10)

loop_
_atom_type_symbol
_atom_type_description
_atom_type_scat_dispersion_real
_atom_type_scat_dispersion_imag
_atom_type_scat_source
C C 0.0033 0.0016 'International Tables Vol C Tables 4.2.6.8 and 6.1.1.4'
H H 0.0000 0.0000 'International Tables Vol C Tables 4.2.6.8 and 6.1.1.4'
N N 0.0061 0.0033 'International Tables Vol C Tables 4.2.6.8 and 6.1.1.4'
O O 0.0106 0.0060 'International Tables Vol C Tables 4.2.6.8 and 6.1.1.4'
Si Si 0.0817 0.0704 'International Tables Vol C Tables 4.2.6.8 and 6.1.1.4'
Cl Cl 0.1484 0.1585 'International Tables Vol C Tables 4.2.6.8 and 6.1.1.4'

loop_
_geom_angle_atom_site_label_1
_geom_angle_atom_site_label_2
_geom_angle_atom_site_label_3
_geom_angle
O3 Si1 O1 119.18(9)
O3 Si1 O2 117.74(9)
O1 Si1 O2 119.23(9)
O3 Si1 Cl1 95.92(6)
O1 Si1 Cl1 97.13(6)
O2 Si1 Cl1 96.60(6)
O3 Si1 N1 83.44(7)
O1 Si1 N1 83.56(7)
O2 Si1 N1 83.34(8)
Cl1 Si1 N1 179.23(5)
C12 N1 C32 115.62(17)
C12 N1 C22 114.49(17)
C32 N1 C22 114.27(17)
C12 N1 Si1 103.46(13)
C32 N1 Si1 103.28(12)
C22 N1 Si1 103.48(13)
C11 O1 Si1 121.81(15)
C21 O2 Si1 122.08(14)
C31 O3 Si1 121.86(14)
O1 C11 C16 120.4(2)
O1 C11 C12 118.77(19)
C16 C11 C12 120.8(2)
C13 C12 C11 120.4(2)
C13 C12 N1 127.3(2)
C11 C12 N1 112.32(18)
C12 C13 C14 119.3(2)
C12 C13 H13 120.4
C14 C13 H13 120.4
C13 C14 C15 120.2(2)
C13 C14 H14 119.9
C15 C14 H14 119.9
C14 C15 C16 120.6(2)
C14 C15 H15 119.7
C16 C15 H15 119.7
C11 C16 C15 118.6(2)
C11 C16 H16 120.7
C15 C16 H16 120.7
O2 C21 C26 120.5(2)
O2 C21 C22 118.9(2)
C26 C21 C22 120.5(2)
C21 C22 C23 120.6(2)
C21 C22 N1 112.04(19)
C23 C22 N1 127.4(2)
C24 C23 C22 119.0(2)
C24 C23 H23 120.5
C22 C23 H23 120.5
C25 C24 C23 120.4(2)
C25 C24 H24 119.8
C23 C24 H24 119.8
C24 C25 C26 120.9(2)
C24 C25 H25 119.6
C26 C25 H25 119.6
C21 C26 C25 118.7(2)
C21 C26 H26 120.7
C25 C26 H26 120.7
C36 C31 O3 120.0(2)
C36 C31 C32 121.2(2)
O3 C31 C32 118.9(2)
C31 C32 C33 120.8(2)
C31 C32 N1 112.47(19)
C33 C32 N1 126.8(2)
C34 C33 C32 118.7(2)
C34 C33 H33 120.6
C32 C33 H33 120.6
C33 C34 C35 120.2(2)
C33 C34 H34 119.9
C35 C34 H34 119.9
C36 C35 C34 120.9(2)
C36 C35 H35 119.6
C34 C35 H35 119.6
C31 C36 C35 118.2(2)
C31 C36 H36 120.9
C35 C36 H36 120.9

loop_
_geom_bond_atom_site_label_1
_geom_bond_atom_site_label_2
_geom_bond_distance
Si1 O3 1.6514(16)
Si1 O1 1.6526(17)
Si1 O2 1.6544(17)
Si1 Cl1 2.0707(8)
Si1 N1 2.2125(17)
N1 C12 1.456(3)
N1 C32 1.464(3)
N1 C22 1.465(3)
O1 C11 1.372(3)
O2 C21 1.368(3)
O3 C31 1.377(3)
C11 C16 1.379(3)
C11 C12 1.391(3)
C12 C13 1.381(3)
C13 C14 1.387(4)
C13 H13 0.9500
C14 C15 1.388(4)
C14 H14 0.9500
C15 C16 1.396(3)
C15 H15 0.9500
C16 H16 0.9500
C21 C26 1.382(3)
C21 C22 1.388(3)
C22 C23 1.392(3)
C23 C24 1.384(4)
C23 H23 0.9500
C24 C25 1.382(4)
C24 H24 0.9500
C25 C26 1.395(4)
C25 H25 0.9500
C26 H26 0.9500
C31 C36 1.376(3)
C31 C32 1.377(3)
C32 C33 1.386(3)
C33 C34 1.378(3)
C33 H33 0.9500
C34 C35 1.394(4)
C34 H34 0.9500
C35 C36 1.386(3)
C35 H35 0.9500
C36 H36 0.9500
